data_4129739
loop_
_publ_author_name
'Pinter, Balazs'
'Smith, Kyle T.'
'Kamitani, Masahiro'
'Zolnhofer, Eva M.'
'Tran, Ba L.'
'Fortier, Skye'
'Pink, Maren'
'Wu, Gang'
'Manor, Brian C.'
'Meyer, Karsten'
'Baik, Mu-Hyun'
'Mindiola, Daniel J.'

_publ_section_title
;
 Cyclo-P&#x2083; Complexes of Vanadium: Redox Properties and Origin of the
 &#x00B3;&#x00B9;P NMR Chemical Shift.
;
_journal_issue 48
_journal_name_full 'Journal of the American Chemical Society'
_journal_page_first 15247
_journal_page_last 15261
_journal_paper_doi 10.1021/jacs.5b10074
_journal_volume 137
_journal_year 2015
_chemical_formula_sum 'C90 H120 N6 O P3 V2'
_chemical_formula_weight 1496.71
_space_group_IT_number 14
_space_group_name_Hall '-P 2yn'
_space_group_name_H-M_alt 'P 1 21/n 1'
_symmetry_cell_setting monoclinic
_symmetry_Int_Tables_number 14
_symmetry_space_group_name_H-M 'P 1 21/n 1'
_atom_sites_solution_hydrogens geom
_atom_sites_solution_primary direct
_audit_creation_method SHELXL-97
_cell_angle_alpha 90.00
_cell_angle_beta 90.609(9)
_cell_angle_gamma 90.00
_cell_formula_units_Z 4
_cell_length_a 16.056(2)
_cell_length_b 26.236(4)
_cell_length_c 19.263(3)
_cell_measurement_temperature 100(1)
_cell_volume 8114(2)
_computing_data_collection 'Bruker APEX2'
_computing_data_reduction 'Bruker SAINT'
_computing_structure_refinement 'SHELXL-97 (Sheldrick, 2008)'
_computing_structure_solution 'SHELXS-97 (Sheldrick, 2008)'
_diffrn_ambient_temperature 100(1)
_diffrn_measured_fraction_theta_full 0.993
_diffrn_measured_fraction_theta_max 0.993
_diffrn_measurement_device 'CCD Area Detector'
_diffrn_measurement_device_type 'Bruker APEXII'
_diffrn_measurement_method 'phi and omega scans'
_diffrn_radiation_monochromator graphite
_diffrn_radiation_source 'sealed tube'
_diffrn_radiation_type MoK\a
_diffrn_radiation_wavelength 0.71073
_diffrn_reflns_av_R_equivalents 0.0472
_diffrn_reflns_av_sigmaI/netI 0.0334
_diffrn_reflns_limit_h_max 19
_diffrn_reflns_limit_h_min -20
_diffrn_reflns_limit_k_max 34
_diffrn_reflns_limit_k_min -34
_diffrn_reflns_limit_l_max 25
_diffrn_reflns_limit_l_min -25
_diffrn_reflns_number 195035
_diffrn_reflns_theta_full 27.57
_diffrn_reflns_theta_max 27.57
_diffrn_reflns_theta_min 1.49
_exptl_absorpt_coefficient_mu 0.340
_exptl_absorpt_correction_T_max 0.7456
_exptl_absorpt_correction_T_min 0.7031
_exptl_absorpt_correction_type multi-scan
_exptl_absorpt_process_details '(SADABS; Sheldrick, 2007)'
_exptl_crystal_density_diffrn 1.225
_exptl_crystal_density_method 'not measured'
_exptl_crystal_description prism
_exptl_crystal_F_000 3204
_exptl_crystal_size_max 0.50
_exptl_crystal_size_mid 0.20
_exptl_crystal_size_min 0.10
_refine_diff_density_max 1.463
_refine_diff_density_min -0.660
_refine_diff_density_rms 0.076
_refine_ls_extinction_method none
_refine_ls_goodness_of_fit_ref 1.022
_refine_ls_hydrogen_treatment constr
_refine_ls_matrix_type full
_refine_ls_number_parameters 935
_refine_ls_number_reflns 18634
_refine_ls_number_restraints 31
_refine_ls_restrained_S_all 1.022
_refine_ls_R_factor_all 0.0788
_refine_ls_R_factor_gt 0.0532
_refine_ls_shift/su_max 0.004
_refine_ls_shift/su_mean 0.000
_refine_ls_structure_factor_coef Fsqd
_refine_ls_weighting_details 'calc w=1/[\s^2^(Fo^2^)+(0.0781P)^2^+10.3650P] where P=(Fo^2^+2Fc^2^)/3'
_refine_ls_weighting_scheme calc
_refine_ls_wR_factor_gt 0.1369
_refine_ls_wR_factor_ref 0.1566
_reflns_number_gt 13915
_reflns_number_total 18634
_reflns_threshold_expression >2sigma(I)
_cod_data_source_file ja5b10074_si_003.cif
_cod_data_source_block shelxl
_cod_depositor_comments
;
The following automatic conversions were performed:

data name '_atom_site_symetry_multiplicity' was replaced with
'_atom_site_symmetry_multiplicity' as specified in the replacement
file
'/home/saulius/struct/COD-crude-data/automatic-downloads/DataCite-retrospective/ACS/depositions/lib/lists/replacement-tags.lst'.

Automatic conversion script
Id: cif_correct_tags 6909 2019-04-08 15:41:33Z antanas 
;
_cod_original_sg_symbol_H-M 'P 21/n     '
_cod_database_code 4129739

loop_
_symmetry_equiv_pos_as_xyz
'x, y, z'
'-x+1/2, y+1/2, -z+1/2'
'-x, -y, -z'
'x-1/2, -y-1/2, z-1/2'

loop_
_atom_site_label
_atom_site_type_symbol
_atom_site_fract_x
_atom_site_fract_y
_atom_site_fract_z
_atom_site_U_iso_or_equiv
_atom_site_adp_type
_atom_site_occupancy
_atom_site_symmetry_multiplicity
_atom_site_calc_flag
_atom_site_refinement_flags
V1 V 0.49664(2) 0.192590(15) 0.24995(2) 0.01761(10) Uani 1 1 d .
V2 V 0.73864(2) 0.111249(15) 0.27749(2) 0.01813(10) Uani 1 1 d .
P1 P 0.65359(4) 0.18631(2) 0.24523(3) 0.02041(13) Uani 1 1 d .
P2 P 0.61170(4) 0.11408(3) 0.20111(3) 0.02451(14) Uani 1 1 d .
P3 P 0.59105(4) 0.12847(2) 0.31030(3) 0.02211(14) Uani 1 1 d .
N1 N 0.46046(12) 0.22262(7) 0.15380(10) 0.0194(4) Uani 1 1 d .
N2 N 0.38859(12) 0.14812(7) 0.24901(10) 0.0187(4) Uani 1 1 d .
N3 N 0.46700(12) 0.24806(8) 0.31126(10) 0.0216(4) Uani 1 1 d .
N4 N 0.75880(12) 0.03580(8) 0.25553(10) 0.0210(4) Uani 1 1 d .
N5 N 0.83925(12) 0.13006(8) 0.21876(10) 0.0206(4) Uani 1 1 d .
N6 N 0.77449(13) 0.11907(8) 0.37409(11) 0.0238(4) Uani 1 1 d .
C1 C 0.37961(15) 0.23285(9) 0.14225(13) 0.0223(5) Uani 1 1 d .
C2 C 0.31448(15) 0.20866(10) 0.17772(13) 0.0231(5) Uani 1 1 d .
H2 H 0.2618 0.2225 0.1704 0.031 Uiso 1 1 calc R
C3 C 0.31785(15) 0.16684(9) 0.22225(12) 0.0209(5) Uani 1 1 d .
C4 C 0.51725(15) 0.23583(9) 0.09845(12) 0.0206(5) Uani 1 1 d .
C5 C 0.57123(15) 0.27788(9) 0.10355(13) 0.0225(5) Uani 1 1 d .
C6 C 0.62290(17) 0.28880(10) 0.04737(14) 0.0282(6) Uani 1 1 d .
H6 H 0.6597 0.3161 0.0506 0.037 Uiso 1 1 calc R
C7 C 0.62059(18) 0.26025(11) -0.01247(14) 0.0320(6) Uani 1 1 d .
H7 H 0.6545 0.2686 -0.0496 0.043 Uiso 1 1 calc R
C8 C 0.56752(18) 0.21910(10) -0.01689(13) 0.0310(6) Uani 1 1 d .
H8 H 0.5658 0.2000 -0.0575 0.041 Uiso 1 1 calc R
C9 C 0.51612(16) 0.20541(10) 0.03818(13) 0.0253(5) Uani 1 1 d .
C10 C 0.57144(17) 0.31400(9) 0.16522(14) 0.0264(5) Uani 1 1 d .
H10 H 0.5416 0.2975 0.2033 0.035 Uiso 1 1 calc R
C11 C 0.52460(19) 0.36328(10) 0.14568(16) 0.0342(6) Uani 1 1 d .
H11a H 0.5534 0.3803 0.1089 0.051 Uiso 1 1 calc R
H11b H 0.5221 0.3853 0.1855 0.051 Uiso 1 1 calc R
H11c H 0.4691 0.3550 0.1305 0.051 Uiso 1 1 calc R
C12 C 0.65989(18) 0.32659(11) 0.19082(14) 0.0310(6) Uani 1 1 d .
H12a H 0.6899 0.2955 0.1994 0.046 Uiso 1 1 calc R
H12b H 0.6570 0.3460 0.2330 0.046 Uiso 1 1 calc R
H12c H 0.6881 0.3461 0.1561 0.046 Uiso 1 1 calc R
C13 C 0.46033(19) 0.15884(11) 0.03104(14) 0.0326(6) Uani 1 1 d .
H13 H 0.4365 0.1515 0.0766 0.043 Uiso 1 1 calc R
C14 C 0.5090(2) 0.11234(11) 0.00787(17) 0.0417(7) Uani 1 1 d .
H14a H 0.5319 0.1185 -0.0372 0.063 Uiso 1 1 calc R
H14b H 0.4726 0.0834 0.0057 0.063 Uiso 1 1 calc R
H14c H 0.5534 0.1057 0.0405 0.063 Uiso 1 1 calc R
C15 C 0.3885(2) 0.16792(14) -0.02048(18) 0.0462(8) Uani 1 1 d .
H15a H 0.3597 0.1986 -0.0083 0.069 Uiso 1 1 calc R
H15b H 0.3506 0.1397 -0.0190 0.069 Uiso 1 1 calc R
H15c H 0.4103 0.1712 -0.0665 0.069 Uiso 1 1 calc R
C16 C 0.35271(17) 0.27345(11) 0.09089(15) 0.0317(6) Uani 1 1 d .
H16a H 0.3417 0.3046 0.1152 0.048 Uiso 1 1 calc R
H16b H 0.3031 0.2625 0.0669 0.048 Uiso 1 1 calc R
H16c H 0.3963 0.2790 0.0580 0.048 Uiso 1 1 calc R
C17 C 0.23395(15) 0.14481(11) 0.24193(14) 0.0282(6) Uani 1 1 d .
H17a H 0.2414 0.1107 0.2590 0.042 Uiso 1 1 calc R
H17b H 0.1979 0.1443 0.2018 0.042 Uiso 1 1 calc R
H17c H 0.2095 0.1655 0.2774 0.042 Uiso 1 1 calc R
C18 C 0.38446(14) 0.09888(9) 0.28269(12) 0.0192(5) Uani 1 1 d .
C19 C 0.38018(14) 0.09461(9) 0.35580(13) 0.0223(5) Uani 1 1 d .
C20 C 0.37304(16) 0.04631(10) 0.38484(14) 0.0269(5) Uani 1 1 d .
H20 H 0.3684 0.0432 0.4327 0.036 Uiso 1 1 calc R
C21 C 0.37273(17) 0.00295(10) 0.34444(15) 0.0299(6) Uani 1 1 d .
H21 H 0.3673 -0.0290 0.3648 0.040 Uiso 1 1 calc R
C22 C 0.38054(17) 0.00762(10) 0.27349(14) 0.0283(6) Uani 1 1 d .
H22 H 0.3816 -0.0218 0.2465 0.038 Uiso 1 1 calc R
C23 C 0.38689(15) 0.05475(9) 0.24100(13) 0.0230(5) Uani 1 1 d .
C24 C 0.38236(16) 0.14020(10) 0.40410(13) 0.0249(5) Uani 1 1 d .
H24 H 0.3973 0.1703 0.3767 0.033 Uiso 1 1 calc R
C25 C 0.29576(16) 0.14963(11) 0.43544(14) 0.0289(6) Uani 1 1 d .
H25a H 0.2549 0.1518 0.3988 0.043 Uiso 1 1 calc R
H25b H 0.2965 0.1810 0.4612 0.043 Uiso 1 1 calc R
H25c H 0.2819 0.1220 0.4658 0.043 Uiso 1 1 calc R
C26 C 0.44745(16) 0.13429(11) 0.46286(14) 0.0295(6) Uani 1 1 d .
H26a H 0.4322 0.1063 0.4921 0.044 Uiso 1 1 calc R
H26b H 0.4496 0.1650 0.4899 0.044 Uiso 1 1 calc R
H26c H 0.5012 0.1279 0.4432 0.044 Uiso 1 1 calc R
C27 C 0.39921(18) 0.05733(10) 0.16275(14) 0.0293(6) Uani 1 1 d .
H27 H 0.4290 0.0891 0.1531 0.039 Uiso 1 1 calc R
C28 C 0.4529(2) 0.01376(12) 0.13621(16) 0.0406(7) Uani 1 1 d .
H28a H 0.4239 -0.0179 0.1420 0.061 Uiso 1 1 calc R
H28b H 0.5044 0.0128 0.1620 0.061 Uiso 1 1 calc R
H28c H 0.4643 0.0189 0.0879 0.061 Uiso 1 1 calc R
C29 C 0.3181(2) 0.05903(15) 0.12195(17) 0.0489(8) Uani 1 1 d .
H29a H 0.2852 0.0296 0.1330 0.073 Uiso 1 1 calc R
H29b H 0.3297 0.0592 0.0732 0.073 Uiso 1 1 calc R
H29c H 0.2880 0.0894 0.1338 0.073 Uiso 1 1 calc R
C30 C 0.38930(15) 0.27647(9) 0.30523(12) 0.0232(5) Uani 1 1 d .
C31 C 0.31274(16) 0.25655(10) 0.32486(14) 0.0288(6) Uani 1 1 d .
H31 H 0.3096 0.2230 0.3400 0.038 Uiso 1 1 calc R
C32 C 0.24054(17) 0.28630(11) 0.32218(15) 0.0326(6) Uani 1 1 d .
H32 H 0.1901 0.2719 0.3353 0.043 Uiso 1 1 calc R
C33 C 0.24215(18) 0.33581(12) 0.30088(16) 0.0359(6) Uani 1 1 d .
C34 C 0.3187(2) 0.35580(13) 0.2803(2) 0.0543(10) Uani 1 1 d .
H34 H 0.3213 0.3892 0.2645 0.072 Uiso 1 1 calc R
C35 C 0.3911(2) 0.32677(12) 0.28305(18) 0.0429(8) Uani 1 1 d .
H35 H 0.4414 0.3412 0.2698 0.057 Uiso 1 1 calc R
C36 C 0.1646(2) 0.36870(14) 0.3022(2) 0.0526(9) Uani 1 1 d .
H36a H 0.1161 0.3474 0.2990 0.079 Uiso 1 1 calc R
H36b H 0.1652 0.3919 0.2636 0.079 Uiso 1 1 calc R
H36c H 0.1634 0.3877 0.3447 0.079 Uiso 1 1 calc R
C37 C 0.51466(16) 0.27017(10) 0.36751(13) 0.0249(5) Uani 1 1 d .
C38 C 0.59659(16) 0.28574(10) 0.35983(14) 0.0279(5) Uani 1 1 d .
H38 H 0.6234 0.2797 0.3181 0.037 Uiso 1 1 calc R
C39 C 0.63955(17) 0.31036(11) 0.41375(14) 0.0312(6) Uani 1 1 d .
H39 H 0.6944 0.3205 0.4071 0.042 Uiso 1 1 calc R
C40 C 0.60201(18) 0.31990(11) 0.47684(15) 0.0332(6) Uani 1 1 d .
C41 C 0.51978(18) 0.30361(11) 0.48527(14) 0.0336(6) Uani 1 1 d .
H41 H 0.4935 0.3093 0.5274 0.045 Uiso 1 1 calc R
C42 C 0.47669(17) 0.27924(11) 0.43241(14) 0.0306(6) Uani 1 1 d .
H42 H 0.4222 0.2687 0.4395 0.041 Uiso 1 1 calc R
C43 C 0.6475(2) 0.34573(13) 0.53620(15) 0.0405(7) Uani 1 1 d .
H43a H 0.6464 0.3242 0.5764 0.061 Uiso 1 1 calc R
H43b H 0.6209 0.3776 0.5465 0.061 Uiso 1 1 calc R
H43c H 0.7043 0.3519 0.5234 0.061 Uiso 1 1 calc R
C44 C 0.83689(16) 0.01814(10) 0.24902(13) 0.0257(5) Uani 1 1 d .
C45 C 0.90637(16) 0.04907(10) 0.23675(14) 0.0293(6) Uani 1 1 d .
H45 H 0.9580 0.0333 0.2413 0.039 Uiso 1 1 calc R
C46 C 0.90777(15) 0.10026(10) 0.21867(13) 0.0256(5) Uani 1 1 d .
C47 C 0.69371(15) -0.00289(9) 0.24911(13) 0.0233(5) Uani 1 1 d .
C48 C 0.64876(16) -0.01877(10) 0.30783(14) 0.0259(5) Uani 1 1 d .
C49 C 0.59011(17) -0.05797(11) 0.29887(16) 0.0333(6) Uani 1 1 d .
H49 H 0.5590 -0.0685 0.3367 0.044 Uiso 1 1 calc R
C50 C 0.57740(19) -0.08123(11) 0.23554(17) 0.0394(7) Uani 1 1 d .
H50 H 0.5393 -0.1078 0.2312 0.052 Uiso 1 1 calc R
C51 C 0.6214(2) -0.06492(11) 0.17875(17) 0.0374(7) Uani 1 1 d .
H51 H 0.6119 -0.0804 0.1360 0.050 Uiso 1 1 calc R
C52 C 0.67994(17) -0.02574(10) 0.18357(15) 0.0302(6) Uani 1 1 d .
C53 C 0.66579(15) 0.00098(10) 0.38009(13) 0.0262(5) Uani 1 1 d .
H53 H 0.6998 0.0318 0.3764 0.035 Uiso 1 1 calc R
C54 C 0.58657(16) 0.01438(11) 0.41973(15) 0.0313(6) Uani 1 1 d .
H54a H 0.5518 0.0359 0.3914 0.047 Uiso 1 1 calc R
H54b H 0.6013 0.0320 0.4618 0.047 Uiso 1 1 calc R
H54c H 0.5570 -0.0163 0.4308 0.047 Uiso 1 1 calc R
C55 C 0.71614(17) -0.03931(11) 0.42115(15) 0.0329(6) Uani 1 1 d .
H55a H 0.6829 -0.0694 0.4268 0.049 Uiso 1 1 calc R
H55b H 0.7310 -0.0259 0.4660 0.049 Uiso 1 1 calc R
H55c H 0.7658 -0.0477 0.3962 0.049 Uiso 1 1 calc R
C56 C 0.72588(19) -0.00980(11) 0.11806(15) 0.0354(6) Uani 1 1 d .
H56 H 0.7645 0.0177 0.1303 0.047 Uiso 1 1 calc R
C57 C 0.6645(2) 0.01026(12) 0.06351(15) 0.0405(7) Uani 1 1 d .
H57a H 0.6250 -0.0159 0.0519 0.061 Uiso 1 1 calc R
H57b H 0.6943 0.0200 0.0226 0.061 Uiso 1 1 calc R
H57c H 0.6357 0.0393 0.0817 0.061 Uiso 1 1 calc R
C58 C 0.7761(2) -0.05364(14) 0.0868(2) 0.0513(9) Uani 1 1 d .
H58a H 0.8147 -0.0665 0.1209 0.077 Uiso 1 1 calc R
H58b H 0.8061 -0.0415 0.0473 0.077 Uiso 1 1 calc R
H58c H 0.7389 -0.0804 0.0726 0.077 Uiso 1 1 calc R
C59 C 0.85693(18) -0.03794(11) 0.25861(17) 0.0355(6) Uani 1 1 d .
H59a H 0.8717 -0.0442 0.3063 0.053 Uiso 1 1 calc R
H59b H 0.9027 -0.0471 0.2295 0.053 Uiso 1 1 calc R
H59c H 0.8091 -0.0580 0.2461 0.053 Uiso 1 1 calc R
C60 C 0.99159(16) 0.12187(12) 0.19798(17) 0.0359(7) Uani 1 1 d .
H60a H 0.9847 0.1429 0.1576 0.054 Uiso 1 1 calc R
H60b H 1.0291 0.0944 0.1878 0.054 Uiso 1 1 calc R
H60c H 1.0140 0.1419 0.2355 0.054 Uiso 1 1 calc R
C61 C 0.84462(14) 0.17756(10) 0.18016(13) 0.0222(5) Uani 1 1 d .
C62 C 0.87157(15) 0.22255(10) 0.21191(13) 0.0266(5) Uani 1 1 d .
C63 C 0.87400(17) 0.26709(11) 0.17300(15) 0.0309(6) Uani 1 1 d .
H63 H 0.8918 0.2972 0.1939 0.041 Uiso 1 1 calc R
C64 C 0.85041(17) 0.26742(11) 0.10396(14) 0.0309(6) Uani 1 1 d .
H64 H 0.8521 0.2975 0.0786 0.041 Uiso 1 1 calc R
C65 C 0.82424(16) 0.22281(11) 0.07283(13) 0.0286(6) Uani 1 1 d .
H65 H 0.8081 0.2233 0.0263 0.038 Uiso 1 1 calc R
C66 C 0.82126(15) 0.17681(10) 0.10930(13) 0.0242(5) Uani 1 1 d .
C67 C 0.89703(19) 0.22485(11) 0.28799(15) 0.0345(6) Uani 1 1 d .
H67 H 0.8959 0.1900 0.3063 0.046 Uiso 1 1 calc R
C68 C 0.9858(2) 0.24547(14) 0.29799(19) 0.0498(9) Uani 1 1 d .
H68a H 1.0239 0.2249 0.2721 0.075 Uiso 1 1 calc R
H68b H 1.0007 0.2444 0.3464 0.075 Uiso 1 1 calc R
H68c H 0.9882 0.2800 0.2818 0.075 Uiso 1 1 calc R
C69 C 0.8344(2) 0.25631(13) 0.32890(16) 0.0450(8) Uani 1 1 d .
H69a H 0.8369 0.2912 0.3142 0.068 Uiso 1 1 calc R
H69b H 0.8476 0.2542 0.3775 0.068 Uiso 1 1 calc R
H69c H 0.7793 0.2433 0.3207 0.068 Uiso 1 1 calc R
C70 C 0.79366(17) 0.12815(11) 0.07257(14) 0.0300(6) Uani 1 1 d .
H70 H 0.7632 0.1076 0.1064 0.040 Uiso 1 1 calc R
C71 C 0.7350(3) 0.13836(15) 0.0121(2) 0.0576(10) Uani 1 1 d .
H71a H 0.6901 0.1596 0.0273 0.086 Uiso 1 1 calc R
H71b H 0.7131 0.1067 -0.0049 0.086 Uiso 1 1 calc R
H71c H 0.7647 0.1553 -0.0242 0.086 Uiso 1 1 calc R
C72 C 0.8673(2) 0.09595(13) 0.04752(18) 0.0460(8) Uani 1 1 d .
H72a H 0.8990 0.1152 0.0147 0.069 Uiso 1 1 calc R
H72b H 0.8467 0.0655 0.0258 0.069 Uiso 1 1 calc R
H72c H 0.9022 0.0870 0.0864 0.069 Uiso 1 1 calc R
C73 C 0.73255(16) 0.13382(10) 0.43666(13) 0.0276(5) Uani 1 1 d .
C74 C 0.68343(17) 0.17689(11) 0.43826(14) 0.0301(6) Uani 1 1 d .
H74 H 0.6777 0.1970 0.3987 0.040 Uiso 1 1 calc R
C75 C 0.64200(18) 0.19050(12) 0.49942(15) 0.0345(6) Uani 1 1 d .
H75 H 0.6083 0.2193 0.4991 0.046 Uiso 1 1 calc R
C76 C 0.64959(18) 0.16277(12) 0.55961(15) 0.0366(7) Uani 1 1 d .
C77 C 0.7008(2) 0.12029(12) 0.55802(15) 0.0380(7) Uani 1 1 d .
H77 H 0.7078 0.1010 0.5982 0.051 Uiso 1 1 calc R
C78 C 0.74182(18) 0.10564(12) 0.49840(15) 0.0340(6) Uani 1 1 d .
H78 H 0.7758 0.0769 0.4992 0.045 Uiso 1 1 calc R
C79 C 0.6047(2) 0.17883(15) 0.62491(17) 0.0510(9) Uani 1 1 d .
H79a H 0.5679 0.2067 0.6144 0.076 Uiso 1 1 calc R
H79b H 0.6447 0.1894 0.6594 0.076 Uiso 1 1 calc R
H79c H 0.5730 0.1506 0.6423 0.076 Uiso 1 1 calc R
C80 C 0.85840(16) 0.10292(11) 0.39260(13) 0.0275(5) Uani 1 1 d .
C81 C 0.88253(16) 0.05212(11) 0.39331(14) 0.0305(6) Uani 1 1 d .
H81 H 0.8450 0.0272 0.3790 0.041 Uiso 1 1 calc R
C82 C 0.96257(18) 0.03800(13) 0.41530(16) 0.0389(7) Uani 1 1 d .
H82 H 0.9772 0.0037 0.4155 0.052 Uiso 1 1 calc R
C83 C 1.02059(19) 0.07408(14) 0.43689(17) 0.0447(8) Uani 1 1 d .
C84 C 0.99509(19) 0.12457(14) 0.43757(16) 0.0431(8) Uani 1 1 d .
H84 H 1.0324 0.1495 0.4525 0.057 Uiso 1 1 calc R
C85 C 0.91597(18) 0.13911(12) 0.41674(15) 0.0355(6) Uani 1 1 d .
H85 H 0.9008 0.1733 0.4188 0.047 Uiso 1 1 calc R
C86 C 1.1073(2) 0.05922(18) 0.4603(2) 0.0623(11) Uani 1 1 d .
H86a H 1.1463 0.0674 0.4245 0.093 Uiso 1 1 calc R
H86b H 1.1091 0.0233 0.4694 0.093 Uiso 1 1 calc R
H86c H 1.1217 0.0775 0.5019 0.093 Uiso 1 1 calc R
O1 O 0.41987(12) 0.47450(10) 0.30266(13) 0.0790(9) Uani 1 1 d GU
C87 C 0.34808(16) 0.49521(16) 0.26954(17) 0.1010(18) Uani 1 1 d GU
H87a H 0.3399 0.5302 0.2844 0.134 Uiso 1 1 calc R
H87b H 0.2992 0.4756 0.2820 0.134 Uiso 1 1 calc R
C88 C 0.3601(2) 0.4934(2) 0.19152(16) 0.145(3) Uani 1 1 d GU
H88a H 0.3118 0.5074 0.1686 0.217 Uiso 1 1 calc R
H88b H 0.3677 0.4588 0.1771 0.217 Uiso 1 1 calc R
H88c H 0.4083 0.5131 0.1795 0.217 Uiso 1 1 calc R
C89 C 0.41516(19) 0.47430(18) 0.37620(13) 0.0996(18) Uani 1 1 d GU
H89a H 0.3676 0.4543 0.3908 0.132 Uiso 1 1 calc R
H89b H 0.4083 0.5088 0.3932 0.132 Uiso 1 1 calc R
C90 C 0.4948(2) 0.4514(2) 0.40576(17) 0.131(3) Uani 1 1 d GU
H90a H 0.4922 0.4511 0.4555 0.197 Uiso 1 1 calc R
H90b H 0.5415 0.4715 0.3914 0.197 Uiso 1 1 calc R
H90c H 0.5009 0.4172 0.3890 0.197 Uiso 1 1 calc R

loop_
_atom_site_aniso_label
_atom_site_aniso_U_11
_atom_site_aniso_U_22
_atom_site_aniso_U_33
_atom_site_aniso_U_23
_atom_site_aniso_U_13
_atom_site_aniso_U_12
V1 0.01700(19) 0.01487(19) 0.0210(2) 0.00155(15) 0.00055(15) 0.00017(14)
V2 0.01653(19) 0.0173(2) 0.0206(2) 0.00104(15) 0.00018(15) -0.00049(15)
P1 0.0190(3) 0.0172(3) 0.0251(3) 0.0022(2) 0.0018(2) -0.0010(2)
P2 0.0235(3) 0.0243(3) 0.0256(3) -0.0050(3) -0.0035(2) 0.0004(3)
P3 0.0190(3) 0.0222(3) 0.0252(3) 0.0055(2) 0.0029(2) 0.0021(2)
N1 0.0183(9) 0.0164(10) 0.0234(10) 0.0037(8) -0.0011(8) 0.0000(7)
N2 0.0186(9) 0.0166(10) 0.0208(10) -0.0015(8) 0.0008(7) -0.0006(7)
N3 0.0220(10) 0.0208(10) 0.0220(10) -0.0007(8) -0.0015(8) -0.0024(8)
N4 0.0213(10) 0.0198(10) 0.0219(10) 0.0022(8) -0.0007(8) 0.0001(8)
N5 0.0182(10) 0.0216(10) 0.0221(10) 0.0033(8) 0.0000(8) 0.0001(8)
N6 0.0240(10) 0.0254(11) 0.0217(10) -0.0006(8) -0.0026(8) -0.0011(8)
C1 0.0246(12) 0.0179(12) 0.0243(12) -0.0007(9) -0.0045(9) 0.0039(9)
C2 0.0166(11) 0.0272(13) 0.0255(12) -0.0019(10) -0.0025(9) 0.0048(9)
C3 0.0210(11) 0.0219(12) 0.0199(11) -0.0050(9) 0.0004(9) -0.0009(9)
C4 0.0230(11) 0.0184(12) 0.0204(11) 0.0061(9) -0.0009(9) 0.0032(9)
C5 0.0249(12) 0.0186(12) 0.0241(12) 0.0045(9) 0.0021(9) 0.0012(9)
C6 0.0315(14) 0.0215(13) 0.0316(14) 0.0049(10) 0.0062(11) -0.0035(10)
C7 0.0405(15) 0.0275(14) 0.0283(13) 0.0072(11) 0.0098(11) -0.0004(12)
C8 0.0471(16) 0.0261(14) 0.0199(12) 0.0028(10) 0.0016(11) 0.0017(12)
C9 0.0304(13) 0.0228(13) 0.0227(12) 0.0059(10) -0.0034(10) -0.0005(10)
C10 0.0327(14) 0.0168(12) 0.0297(13) 0.0008(10) 0.0055(11) -0.0042(10)
C11 0.0394(16) 0.0201(13) 0.0431(16) -0.0017(12) 0.0028(13) 0.0018(11)
C12 0.0381(15) 0.0240(13) 0.0308(14) 0.0015(11) 0.0006(11) -0.0054(11)
C13 0.0449(16) 0.0309(15) 0.0221(13) 0.0005(11) -0.0019(11) -0.0115(12)
C14 0.0531(19) 0.0285(15) 0.0431(17) 0.0003(13) -0.0114(14) -0.0070(14)
C15 0.0428(18) 0.048(2) 0.0474(19) -0.0101(15) -0.0091(14) -0.0026(15)
C16 0.0293(14) 0.0277(14) 0.0380(15) 0.0110(12) -0.0049(11) 0.0064(11)
C17 0.0183(12) 0.0375(15) 0.0286(13) 0.0011(11) -0.0002(10) -0.0019(10)
C18 0.0151(10) 0.0166(11) 0.0260(12) 0.0000(9) 0.0011(9) -0.0017(8)
C19 0.0185(11) 0.0235(12) 0.0250(12) -0.0001(10) 0.0030(9) -0.0028(9)
C20 0.0251(12) 0.0297(14) 0.0260(13) 0.0073(11) 0.0017(10) -0.0039(10)
C21 0.0305(14) 0.0212(13) 0.0381(15) 0.0087(11) -0.0002(11) -0.0054(10)
C22 0.0321(14) 0.0181(12) 0.0345(14) -0.0017(10) -0.0041(11) -0.0035(10)
C23 0.0224(12) 0.0200(12) 0.0264(12) -0.0020(10) -0.0014(9) -0.0039(9)
C24 0.0263(13) 0.0253(13) 0.0233(12) -0.0013(10) 0.0061(10) -0.0024(10)
C25 0.0274(13) 0.0334(15) 0.0261(13) 0.0012(11) 0.0062(10) 0.0020(11)
C26 0.0265(13) 0.0358(15) 0.0262(13) -0.0034(11) 0.0036(10) -0.0036(11)
C27 0.0405(15) 0.0210(13) 0.0264(13) -0.0044(10) 0.0012(11) -0.0031(11)
C28 0.0526(19) 0.0317(16) 0.0378(16) -0.0069(13) 0.0120(14) 0.0006(14)
C29 0.051(2) 0.064(2) 0.0317(16) -0.0124(15) -0.0079(14) 0.0082(17)
C30 0.0253(12) 0.0221(12) 0.0222(12) -0.0042(10) 0.0002(9) 0.0040(10)
C31 0.0292(13) 0.0245(13) 0.0325(14) 0.0008(11) -0.0006(11) 0.0030(11)
C32 0.0284(14) 0.0349(15) 0.0346(15) -0.0014(12) 0.0034(11) 0.0039(11)
C33 0.0358(15) 0.0341(16) 0.0380(15) -0.0023(12) 0.0022(12) 0.0142(12)
C34 0.053(2) 0.0298(17) 0.080(3) 0.0129(17) 0.0196(19) 0.0162(15)
C35 0.0387(16) 0.0280(15) 0.062(2) 0.0058(14) 0.0169(15) 0.0054(13)
C36 0.0449(19) 0.0435(19) 0.070(2) 0.0019(17) 0.0050(17) 0.0233(16)
C37 0.0281(13) 0.0205(12) 0.0262(12) -0.0017(10) -0.0012(10) -0.0006(10)
C38 0.0308(14) 0.0276(14) 0.0253(13) -0.0029(10) 0.0043(10) -0.0012(11)
C39 0.0283(13) 0.0337(15) 0.0318(14) -0.0031(12) 0.0015(11) -0.0050(11)
C40 0.0341(15) 0.0361(16) 0.0294(14) -0.0068(12) -0.0028(11) -0.0011(12)
C41 0.0346(15) 0.0403(16) 0.0259(13) -0.0065(12) 0.0047(11) 0.0007(12)
C42 0.0261(13) 0.0365(16) 0.0292(13) -0.0036(11) 0.0040(10) -0.0017(11)
C43 0.0405(16) 0.0508(19) 0.0302(15) -0.0104(13) -0.0030(12) -0.0059(14)
C44 0.0242(12) 0.0240(13) 0.0289(13) 0.0028(10) -0.0016(10) 0.0067(10)
C45 0.0200(12) 0.0308(14) 0.0372(15) 0.0072(11) 0.0001(10) 0.0087(10)
C46 0.0194(12) 0.0330(14) 0.0245(12) 0.0042(10) 0.0014(9) 0.0021(10)
C47 0.0238(12) 0.0149(11) 0.0312(13) 0.0036(10) -0.0044(10) 0.0031(9)
C48 0.0245(12) 0.0195(12) 0.0337(14) 0.0076(10) -0.0051(10) 0.0027(10)
C49 0.0304(14) 0.0259(14) 0.0435(16) 0.0134(12) -0.0057(12) -0.0046(11)
C50 0.0408(16) 0.0221(14) 0.0551(19) 0.0045(13) -0.0096(14) -0.0107(12)
C51 0.0474(17) 0.0218(14) 0.0428(17) -0.0070(12) -0.0080(13) -0.0059(12)
C52 0.0352(14) 0.0183(12) 0.0371(15) -0.0012(11) -0.0029(11) 0.0025(11)
C53 0.0200(12) 0.0284(14) 0.0300(13) 0.0107(11) -0.0018(10) -0.0012(10)
C54 0.0239(13) 0.0315(15) 0.0386(15) 0.0086(12) 0.0002(11) -0.0006(11)
C55 0.0266(13) 0.0399(16) 0.0323(14) 0.0142(12) -0.0011(11) 0.0032(12)
C56 0.0423(16) 0.0308(15) 0.0332(15) -0.0139(12) 0.0033(12) -0.0047(12)
C57 0.0561(19) 0.0363(17) 0.0292(15) -0.0072(12) 0.0043(13) -0.0004(14)
C58 0.050(2) 0.046(2) 0.057(2) -0.0199(17) 0.0053(16) 0.0009(16)
C59 0.0316(14) 0.0248(14) 0.0502(18) 0.0071(12) 0.0012(13) 0.0089(11)
C60 0.0201(13) 0.0394(17) 0.0481(17) 0.0094(13) 0.0040(12) 0.0013(11)
C61 0.0169(11) 0.0256(13) 0.0241(12) 0.0059(10) 0.0021(9) 0.0005(9)
C62 0.0221(12) 0.0293(14) 0.0283(13) 0.0049(11) 0.0004(10) -0.0049(10)
C63 0.0307(14) 0.0264(14) 0.0356(14) 0.0046(11) 0.0033(11) -0.0066(11)
C64 0.0310(14) 0.0316(15) 0.0304(14) 0.0131(11) 0.0066(11) -0.0013(11)
C65 0.0269(13) 0.0366(15) 0.0225(12) 0.0085(11) 0.0061(10) 0.0015(11)
C66 0.0196(11) 0.0294(13) 0.0237(12) 0.0035(10) 0.0056(9) 0.0015(10)
C67 0.0427(16) 0.0293(15) 0.0314(14) 0.0060(11) -0.0082(12) -0.0153(12)
C68 0.0479(19) 0.048(2) 0.053(2) 0.0060(16) -0.0203(16) -0.0183(16)
C69 0.057(2) 0.0458(19) 0.0323(16) -0.0044(14) -0.0004(14) -0.0181(16)
C70 0.0336(14) 0.0337(15) 0.0229(13) 0.0017(11) 0.0025(10) -0.0030(11)
C71 0.072(3) 0.048(2) 0.052(2) 0.0108(17) -0.0300(19) -0.0169(18)
C72 0.0487(19) 0.0466(19) 0.0428(18) -0.0169(15) 0.0131(14) -0.0023(15)
C73 0.0269(13) 0.0314(14) 0.0244(13) -0.0035(11) -0.0025(10) -0.0061(11)
C74 0.0303(14) 0.0312(14) 0.0286(13) -0.0018(11) -0.0041(11) -0.0025(11)
C75 0.0312(14) 0.0368(16) 0.0355(15) -0.0059(12) -0.0028(12) -0.0005(12)
C76 0.0312(14) 0.0465(18) 0.0322(15) -0.0017(13) 0.0007(12) -0.0103(13)
C77 0.0453(17) 0.0398(17) 0.0289(14) 0.0057(12) -0.0020(12) -0.0126(14)
C78 0.0374(15) 0.0335(15) 0.0311(14) 0.0045(12) -0.0019(12) -0.0028(12)
C79 0.049(2) 0.069(2) 0.0348(17) -0.0037(16) 0.0098(14) -0.0058(17)
C80 0.0246(13) 0.0347(15) 0.0232(12) 0.0063(11) -0.0045(10) -0.0038(11)
C81 0.0254(13) 0.0364(15) 0.0298(14) 0.0068(11) -0.0032(10) -0.0022(11)
C82 0.0305(15) 0.0458(18) 0.0404(16) 0.0108(14) -0.0045(12) 0.0031(13)
C83 0.0299(15) 0.065(2) 0.0395(17) 0.0156(15) -0.0109(13) -0.0030(15)
C84 0.0354(16) 0.055(2) 0.0385(17) 0.0070(15) -0.0173(13) -0.0143(15)
C85 0.0361(15) 0.0388(17) 0.0314(14) 0.0043(12) -0.0065(12) -0.0068(12)
C86 0.0344(18) 0.087(3) 0.065(2) 0.013(2) -0.0179(17) -0.0031(18)
O1 0.0641(18) 0.097(2) 0.0758(19) 0.0280(17) 0.0034(15) -0.0355(17)
C87 0.041(2) 0.075(3) 0.186(5) 0.018(4) 0.000(3) -0.010(2)
C88 0.039(2) 0.233(9) 0.162(5) 0.120(6) -0.012(3) -0.020(4)
C89 0.071(3) 0.134(5) 0.094(4) 0.009(4) 0.023(3) -0.023(3)
C90 0.050(3) 0.225(8) 0.119(5) 0.103(5) 0.014(3) -0.016(4)

loop_
_atom_type_symbol
_atom_type_description
_atom_type_scat_dispersion_real
_atom_type_scat_dispersion_imag
_atom_type_scat_source
C C 0.0033 0.0016 'International Tables Vol C Tables 4.2.6.8 and 6.1.1.4'
H H 0.0000 0.0000 'International Tables Vol C Tables 4.2.6.8 and 6.1.1.4'
N N 0.0061 0.0033 'International Tables Vol C Tables 4.2.6.8 and 6.1.1.4'
O O 0.0106 0.0060 'International Tables Vol C Tables 4.2.6.8 and 6.1.1.4'
P P 0.1023 0.0942 'International Tables Vol C Tables 4.2.6.8 and 6.1.1.4'
V V 0.3005 0.5294 'International Tables Vol C Tables 4.2.6.8 and 6.1.1.4'

loop_
_geom_angle_atom_site_label_1
_geom_angle_atom_site_label_2
_geom_angle_atom_site_label_3
_geom_angle
N3 V1 N1 100.92(8)
N3 V1 N2 102.44(8)
N1 V1 N2 88.85(8)
N3 V1 P1 108.81(6)
N1 V1 P1 105.10(6)
N2 V1 P1 142.26(6)
N3 V1 P3 111.60(6)
N1 V1 P3 144.59(6)
N2 V1 P3 97.22(6)
P1 V1 P3 51.87(2)
N6 V2 N5 106.00(9)
N6 V2 N4 104.62(9)
N5 V2 N4 89.51(8)
N6 V2 P1 108.20(7)
N5 V2 P1 96.10(6)
N4 V2 P1 143.62(6)
N6 V2 P3 90.62(7)
N5 V2 P3 148.61(6)
N4 V2 P3 112.25(6)
P1 V2 P3 52.92(2)
N6 V2 P2 141.93(7)
N5 V2 P2 108.13(6)
N4 V2 P2 92.10(6)
P1 V2 P2 51.99(2)
P3 V2 P2 51.31(2)
P2 P1 P3 59.03(3)
P2 P1 V2 64.71(3)
P3 P1 V2 64.19(3)
P2 P1 V1 76.54(3)
P3 P1 V1 64.30(2)
V2 P1 V1 126.23(3)
P3 P2 P1 61.29(3)
P3 P2 V2 64.29(3)
P1 P2 V2 63.30(3)
P2 P3 P1 59.68(3)
P2 P3 V2 64.39(3)
P1 P3 V2 62.89(3)
P2 P3 V1 76.56(3)
P1 P3 V1 63.83(3)
V2 P3 V1 124.55(3)
C1 N1 C4 116.38(19)
C1 N1 V1 118.80(16)
C4 N1 V1 124.75(15)
C3 N2 C18 117.28(19)
C3 N2 V1 120.01(16)
C18 N2 V1 122.43(15)
C37 N3 C30 107.54(19)
C37 N3 V1 128.96(16)
C30 N3 V1 123.47(15)
C44 N4 C47 114.8(2)
C44 N4 V2 120.10(17)
C47 N4 V2 125.01(15)
C46 N5 C61 116.30(19)
C46 N5 V2 120.67(16)
C61 N5 V2 122.81(15)
C73 N6 C80 108.3(2)
C73 N6 V2 133.64(17)
C80 N6 V2 117.80(16)
N1 C1 C2 123.5(2)
N1 C1 C16 121.2(2)
C2 C1 C16 115.3(2)
C3 C2 C1 129.1(2)
N2 C3 C2 123.7(2)
N2 C3 C17 121.1(2)
C2 C3 C17 115.1(2)
C5 C4 C9 120.3(2)
C5 C4 N1 121.8(2)
C9 C4 N1 117.8(2)
C6 C5 C4 118.5(2)
C6 C5 C10 118.7(2)
C4 C5 C10 122.7(2)
C7 C6 C5 121.7(2)
C6 C7 C8 119.3(2)
C7 C8 C9 121.6(2)
C8 C9 C4 118.5(2)
C8 C9 C13 119.3(2)
C4 C9 C13 122.2(2)
C5 C10 C12 112.3(2)
C5 C10 C11 109.6(2)
C12 C10 C11 110.2(2)
C14 C13 C9 111.6(2)
C14 C13 C15 108.7(2)
C9 C13 C15 111.9(2)
C23 C18 C19 120.2(2)
C23 C18 N2 118.4(2)
C19 C18 N2 121.3(2)
C20 C19 C18 118.5(2)
C20 C19 C24 118.3(2)
C18 C19 C24 123.2(2)
C21 C20 C19 121.7(2)
C20 C21 C22 119.1(2)
C21 C22 C23 122.2(2)
C22 C23 C18 118.1(2)
C22 C23 C27 119.7(2)
C18 C23 C27 122.1(2)
C19 C24 C26 112.5(2)
C19 C24 C25 110.6(2)
C26 C24 C25 109.7(2)
C29 C27 C28 109.5(2)
C29 C27 C23 113.2(2)
C28 C27 C23 112.2(2)
C35 C30 C31 117.6(2)
C35 C30 N3 119.3(2)
C31 C30 N3 123.0(2)
C30 C31 C32 121.0(3)
C33 C32 C31 121.7(3)
C32 C33 C34 117.6(3)
C32 C33 C36 121.3(3)
C34 C33 C36 121.1(3)
C35 C34 C33 121.4(3)
C30 C35 C34 120.8(3)
C38 C37 C42 117.5(2)
C38 C37 N3 122.3(2)
C42 C37 N3 120.1(2)
C37 C38 C39 121.2(2)
C40 C39 C38 121.3(3)
C39 C40 C41 117.8(3)
C39 C40 C43 122.2(3)
C41 C40 C43 119.9(3)
C42 C41 C40 121.4(2)
C41 C42 C37 120.7(2)
N4 C44 C45 124.1(2)
N4 C44 C59 121.3(2)
C45 C44 C59 114.4(2)
C46 C45 C44 128.1(2)
N5 C46 C45 123.0(2)
N5 C46 C60 120.6(2)
C45 C46 C60 116.4(2)
C48 C47 C52 121.0(2)
C48 C47 N4 120.6(2)
C52 C47 N4 118.4(2)
C49 C48 C47 117.8(3)
C49 C48 C53 118.7(2)
C47 C48 C53 123.3(2)
C50 C49 C48 121.8(3)
C51 C50 C49 119.6(3)
C50 C51 C52 121.8(3)
C51 C52 C47 118.1(3)
C51 C52 C56 118.5(3)
C47 C52 C56 123.4(2)
C48 C53 C54 113.3(2)
C48 C53 C55 109.0(2)
C54 C53 C55 109.6(2)
C57 C56 C52 110.5(2)
C57 C56 C58 109.1(3)
C52 C56 C58 112.4(3)
C62 C61 C66 120.9(2)
C62 C61 N5 121.4(2)
C66 C61 N5 117.8(2)
C63 C62 C61 119.0(2)
C63 C62 C67 118.6(2)
C61 C62 C67 122.4(2)
C64 C63 C62 121.1(3)
C65 C64 C63 119.6(2)
C64 C65 C66 121.8(2)
C65 C66 C61 117.6(2)
C65 C66 C70 120.1(2)
C61 C66 C70 122.3(2)
C62 C67 C69 110.3(2)
C62 C67 C68 112.0(2)
C69 C67 C68 111.1(3)
C71 C70 C66 112.6(3)
C71 C70 C72 109.3(3)
C66 C70 C72 112.7(2)
C74 C73 C78 117.9(3)
C74 C73 N6 120.8(2)
C78 C73 N6 121.3(2)
C73 C74 C75 120.2(3)
C76 C75 C74 122.3(3)
C75 C76 C77 117.1(3)
C75 C76 C79 121.0(3)
C77 C76 C79 122.0(3)
C78 C77 C76 122.0(3)
C77 C78 C73 120.6(3)
C81 C80 C85 117.7(3)
C81 C80 N6 122.7(2)
C85 C80 N6 119.4(3)
C80 C81 C82 120.8(3)
C83 C82 C81 121.4(3)
C84 C83 C82 117.2(3)
C84 C83 C86 121.0(3)
C82 C83 C86 121.8(3)
C85 C84 C83 122.1(3)
C84 C85 C80 120.7(3)
C87 O1 C89 113.5
O1 C87 C88 108.8
O1 C89 C90 108.8

loop_
_geom_bond_atom_site_label_1
_geom_bond_atom_site_label_2
_geom_bond_distance
V1 N3 1.937(2)
V1 N1 2.089(2)
V1 N2 2.091(2)
V1 P1 2.5279(8)
V1 P3 2.5381(8)
V2 N6 1.953(2)
V2 N5 2.043(2)
V2 N4 2.051(2)
V2 P1 2.4722(8)
V2 P3 2.5001(8)
V2 P2 2.5022(8)
P1 P2 2.1804(9)
P1 P3 2.2155(9)
P2 P3 2.1658(10)
N1 C1 1.342(3)
N1 C4 1.452(3)
N2 C3 1.336(3)
N2 C18 1.447(3)
N3 C37 1.442(3)
N3 C30 1.457(3)
N4 C44 1.344(3)
N4 C47 1.461(3)
N5 C46 1.350(3)
N5 C61 1.454(3)
N6 C73 1.440(3)
N6 C80 1.453(3)
C1 C2 1.407(3)
C1 C16 1.514(3)
C2 C3 1.393(4)
C3 C17 1.518(3)
C4 C5 1.406(3)
C4 C9 1.409(4)
C5 C6 1.400(3)
C5 C10 1.520(4)
C6 C7 1.375(4)
C7 C8 1.378(4)
C8 C9 1.398(4)
C9 C13 1.520(4)
C10 C12 1.534(4)
C10 C11 1.541(4)
C13 C14 1.519(4)
C13 C15 1.532(4)
C18 C23 1.410(3)
C18 C19 1.415(3)
C19 C20 1.390(4)
C19 C24 1.515(3)
C20 C21 1.378(4)
C21 C22 1.379(4)
C22 C23 1.390(4)
C23 C27 1.524(4)
C24 C26 1.540(4)
C24 C25 1.542(3)
C27 C29 1.515(4)
C27 C28 1.524(4)
C30 C35 1.387(4)
C30 C31 1.392(4)
C31 C32 1.398(4)
C32 C33 1.363(4)
C33 C34 1.397(5)
C33 C36 1.515(4)
C34 C35 1.391(4)
C37 C38 1.387(4)
C37 C42 1.417(4)
C38 C39 1.399(4)
C39 C40 1.385(4)
C40 C41 1.399(4)
C40 C43 1.511(4)
C41 C42 1.382(4)
C44 C45 1.402(4)
C44 C59 1.517(4)
C45 C46 1.388(4)
C46 C60 1.517(4)
C47 C48 1.411(4)
C47 C52 1.413(4)
C48 C49 1.404(4)
C48 C53 1.508(4)
C49 C50 1.377(4)
C50 C51 1.377(4)
C51 C52 1.395(4)
C52 C56 1.527(4)
C53 C54 1.531(4)
C53 C55 1.544(4)
C56 C57 1.526(4)
C56 C58 1.532(4)
C61 C62 1.396(4)
C61 C66 1.412(4)
C62 C63 1.389(4)
C62 C67 1.519(4)
C63 C64 1.379(4)
C64 C65 1.379(4)
C65 C66 1.397(4)
C66 C70 1.523(4)
C67 C69 1.527(5)
C67 C68 1.534(4)
C70 C71 1.513(4)
C70 C72 1.535(4)
C73 C74 1.378(4)
C73 C78 1.407(4)
C74 C75 1.405(4)
C75 C76 1.373(4)
C76 C77 1.385(5)
C76 C79 1.516(4)
C77 C78 1.384(4)
C80 C81 1.388(4)
C80 C85 1.401(4)
C81 C82 1.399(4)
C82 C83 1.389(5)
C83 C84 1.387(5)
C83 C86 1.510(4)
C84 C85 1.382(4)
O1 C87 1.4195
O1 C89 1.4196
C87 C88 1.5180
C89 C90 1.5178
